data_2001972
loop_
_publ_author_name
'Herdtweck, E.'
'Kreusel, U.'

_publ_section_title
;
 Structure of tetrakis(dimethylammonium) chloride
 hexachlorobismuthate(III),
 {[(CH~3~)~2~NH~2~]^+^}~4~.Cl^{--^}.[BiCl~6~]^3{--^}
;
_journal_issue 2
_journal_name_full 'Acta Crystallographica Section C'
_journal_page_first 318
_journal_page_last 320
_journal_paper_doi 10.1107/S0108270192007017
_journal_volume 49
_journal_year 1993
_chemical_formula_moiety '4(C2 H8 N1), Cl1, Bi1 Cl6'
_chemical_formula_sum 'C8 H32 Bi Cl7 N4'
_chemical_formula_weight 641.5
_symmetry_cell_setting orthorhombic
_symmetry_space_group_name_H-M 'P 21 21 2'
_cell_angle_alpha 90
_cell_angle_beta 90
_cell_angle_gamma 90
_cell_formula_units_Z 2
_cell_length_a 10.3420(10)
_cell_length_b 13.5100(10)
_cell_length_c 8.6930(10)
_cell_volume 1214.6(2)
_diffrn_radiation_type Cu
_diffrn_radiation_wavelength 1.54184
_exptl_absorpt_coefficient_mu 20.01
_exptl_crystal_density_diffrn 1.754
_exptl_crystal_F_000 620
_cod_data_source_file se1009.cif
_cod_data_source_block se1009_structure_1_of_1
_cod_original_cell_volume 1215
_cod_original_formula_sum 'C8 H32 Bi1 Cl7 N4'
_cod_database_code 2001972

loop_
_atom_site_label
_atom_site_fract_x
_atom_site_fract_y
_atom_site_fract_z
_atom_site_U_iso_or_equiv
Bi .5 .0 .06444(7) .0478(2)
Cl(1) .7318(3) .0939(3) .0612(5) .0714(12)
Cl(2) .4103(4) .1386(3) -.1381(5) .0724(13)
Cl(3) .5749(5) -.1210(5) .2893(6) .0979(19)
Cl(4) .0 .0 .4991(11) .152(5)
N(1) .121(2) .1886(14) .008(3) .118(9)
C(11) .063(3) .140(2) -.128(3) .113(10)
C(12) .093(2) .1386(18) .150(3) .109(10)
N(2) .2368(17) .4056(14) .5381(17) .087(6)
C(21) .180(3) .432(2) .394(3) .125(11)
C(22) .258(3) .3048(18) .540(3) .117(11)
H(11) .088(2) .2542(14) .015(3) ?
H(12) .212(2) .1905(14) -.005(3) ?
H(111) .084(3) .176(2) -.218(3) ?
H(112) -.029(3) .138(2) -.116(3) ?
H(113) .095(3) .074(2) -.136(3) ?
H(121) .132(2) .1730(18) .233(3) ?
H(122) .125(2) .0729(18) .146(3) ?
H(123) .002(2) .1367(18) .166(3) ?
H(21) .1803(17) .4233(14) .6198(17) ?
H(22) .3168(17) .4392(14) .5501(17) ?
H(211) .165(3) .502(2) .392(3) ?
H(212) .100(3) .399(2) .382(3) ?
H(213) .236(3) .415(2) .313(3) ?
H(221) .296(3) .2863(18) .635(3) ?
H(222) .314(3) .2873(18) .458(3) ?
H(233) .178(3) .2713(18) .528(3) ?

loop_
_geom_angle_atom_site_label_1
_geom_angle_atom_site_label_2
_geom_angle_atom_site_label_3
_geom_angle
Cl(1) Bi Cl(2) 88.50(10)
Cl(1) Bi Cl(3) 92.2(2)
Cl(2) Bi Cl(3) 172.9(2)
C(11) N(1) C(12) 113(2)
C(21) N(1) C(22) 109(2)

loop_
_geom_bond_atom_site_label_1
_geom_bond_atom_site_label_2
_geom_bond_distance
N(1) C(11) 1.48(4)
N(1) H(11) 0.95(3)
C(11) H(113) 0.95(4)
N(1) C(12) 1.44(4)
N(1) H(12) 0.95(3)
C(12) H(121) 0.95(4)
C(11) H(111) 0.95(4)
C(12) H(122) 0.95(3)
C(11) H(112) 0.95(4)
C(12) H(123) 0.95(3)
N(2) C(21) 1.43(3)
N(2) H(21) 0.95(2)
C(21) H(213) 0.95(4)
N(2) C(22) 1.38(3)
N(2) H(22) 0.95(3)
C(22) H(221) 0.95(4)
C(21) H(211) 0.95(4)
C(22) H(222) 0.95(4)
C(21) H(212) 0.95(4)
C(22) H(233) 0.95(5)
Bi Cl(1) 2.713(4)
Bi Cl(2) 2.732(4)
Bi Cl(3) 2.663(6)
